data_2201499
loop_
_publ_author_name
'Shi, Yun-Mei'
'Zhang, Wen-Qin'

_publ_section_title
;
 <i>S,S</i>'-(But-2-yne-1,4-diyl)bis(<small>L</small>-cysteine)
 monohydrate
;
_journal_issue 12
_journal_name_full 'Acta Crystallographica Section E'
_journal_page_first o1455
_journal_page_last o1457
_journal_paper_doi 10.1107/S1600536802021487
_journal_volume 58
_journal_year 2002
_chemical_formula_iupac 'C10 H16 N2 O4 S2, H2 O'
_chemical_formula_moiety 'C10 H16 N2 O4 S2, H2 O'
_chemical_formula_sum 'C10 H18 N2 O5 S2'
_chemical_formula_weight 310.38
_chemical_name_systematic
;
S,S'-(But-2-yne-1,4-diyl)bis(L-cysteine) monohydrate
;
_space_group_IT_number 154
_symmetry_cell_setting trigonal
_symmetry_space_group_name_Hall 'P 32 2"'
_symmetry_space_group_name_H-M 'P 32 2 1'
_cell_angle_alpha 90.00
_cell_angle_beta 90.00
_cell_angle_gamma 120.00
_cell_formula_units_Z 3
_cell_length_a 5.3906(10)
_cell_length_b 5.3906(10)
_cell_length_c 40.964(15)
_cell_measurement_reflns_used 691
_cell_measurement_temperature 293(2)
_cell_measurement_theta_max 26.26
_cell_measurement_theta_min 4.37
_cell_volume 1030.9(5)
_computing_cell_refinement SMART
_computing_data_collection 'SMART (Bruker, 1997)'
_computing_data_reduction 'SAINT (Bruker, 1997) and SHELXTL (Bruker, 1997)'
_computing_molecular_graphics SHELXTL
_computing_publication_material SHELXTL
_computing_structure_refinement 'SHELXL97 (Sheldrick, 1997)'
_computing_structure_solution 'SHELXS97 (Sheldrick, 1997)'
_diffrn_ambient_temperature 293(2)
_diffrn_measured_fraction_theta_full 0.904
_diffrn_measured_fraction_theta_max 0.904
_diffrn_measurement_device_type 'Bruker CCD area-detector'
_diffrn_measurement_method '\f and \w'
_diffrn_radiation_monochromator graphite
_diffrn_radiation_source 'fine-focus sealed tube'
_diffrn_radiation_type MoK\a
_diffrn_radiation_wavelength 0.71073
_diffrn_reflns_av_R_equivalents 0.0478
_diffrn_reflns_av_sigmaI/netI 0.0523
_diffrn_reflns_limit_h_max 6
_diffrn_reflns_limit_h_min -6
_diffrn_reflns_limit_k_max 6
_diffrn_reflns_limit_k_min -6
_diffrn_reflns_limit_l_max 51
_diffrn_reflns_limit_l_min -32
_diffrn_reflns_number 4241
_diffrn_reflns_theta_full 26.32
_diffrn_reflns_theta_max 26.32
_diffrn_reflns_theta_min 4.37
_diffrn_standards_decay_% 0
_diffrn_standards_number 0
_exptl_absorpt_coefficient_mu 0.405
_exptl_absorpt_correction_T_max 1.000
_exptl_absorpt_correction_T_min 0.878
_exptl_absorpt_correction_type multi-scan
_exptl_absorpt_process_details '(SADABS; Bruker, 1997)'
_exptl_crystal_colour colourless
_exptl_crystal_density_diffrn 1.500
_exptl_crystal_density_method 'not measured'
_exptl_crystal_description prism
_exptl_crystal_F_000 492
_exptl_crystal_size_max 0.30
_exptl_crystal_size_mid 0.25
_exptl_crystal_size_min 0.20
_refine_diff_density_max 0.886
_refine_diff_density_min -0.213
_refine_ls_abs_structure_details 'Flack (1983), 341 Friedel pairs'
_refine_ls_abs_structure_Flack 0.00(16)
_refine_ls_extinction_method none
_refine_ls_goodness_of_fit_ref 0.985
_refine_ls_hydrogen_treatment mixed
_refine_ls_matrix_type full
_refine_ls_number_parameters 197
_refine_ls_number_reflns 1262
_refine_ls_number_restraints 0
_refine_ls_restrained_S_all 0.985
_refine_ls_R_factor_all 0.0611
_refine_ls_R_factor_gt 0.0428
_refine_ls_shift/su_max <0.001
_refine_ls_shift/su_mean 0.000
_refine_ls_structure_factor_coef Fsqd
_refine_ls_weighting_details 'calc w = 1/[\s^2^(Fo^2^)+(0.0519P)^2^] where P = (Fo^2^+2Fc^2^)/3'
_refine_ls_weighting_scheme calc
_refine_ls_wR_factor_ref 0.0941
_reflns_number_gt 1017
_reflns_number_total 1262
_reflns_threshold_expression I>2\s(I)
_cod_data_source_file lh6006.cif
_cod_data_source_block I
_cod_database_code 2201499
_cod_database_fobs_code 2201499

loop_
_symmetry_equiv_pos_as_xyz
'x, y, z'
'-y, x-y, z+2/3'
'-x+y, -x, z+1/3'
'y, x, -z'
'x-y, -y, -z+1/3'
'-x, -x+y, -z+2/3'

loop_
_atom_site_label
_atom_site_fract_x
_atom_site_fract_y
_atom_site_fract_z
_atom_site_U_iso_or_equiv
_atom_site_adp_type
_atom_site_calc_flag
_atom_site_refinement_flags
_atom_site_occupancy
_atom_site_disorder_assembly
_atom_site_disorder_group
_atom_site_type_symbol
S1 0.4329(2) 0.60161(18) 0.11571(2) 0.0348(2) Uani d . 1 . . S
N1 0.5174(8) 0.7537(6) 0.04095(6) 0.0334(7) Uani d D 1 . . N
H1A 0.570(10) 0.815(9) 0.0216(4) 0.067(15) Uiso d D 1 . . H
H1B 0.339(2) 0.661(13) 0.0450(13) 0.11(2) Uiso d D 1 . . H
H1C 0.550(13) 0.615(8) 0.0394(15) 0.10(2) Uiso d D 1 . . H
O1 0.5828(5) 1.2629(5) 0.02738(6) 0.0427(6) Uani d . 1 . . O
O2 0.9418(5) 1.4985(5) 0.06143(6) 0.0342(6) Uani d . 1 . . O
C1 0.7454(7) 1.2771(7) 0.04912(7) 0.0252(6) Uani d . 1 . . C
C2 0.6984(7) 0.9922(7) 0.06362(6) 0.0258(7) Uani d . 1 . . C
H2A 0.8840 1.0027 0.0664 0.031 Uiso calc R 1 . . H
C3 0.5517(7) 0.9436(7) 0.09668(7) 0.0297(7) Uani d . 1 . . C
H3A 0.3870 0.9691 0.0941 0.036 Uiso calc R 1 . . H
H3B 0.6833 1.0915 0.1115 0.036 Uiso calc R 1 . . H
C4 0.7612(9) 0.6594(8) 0.13492(9) 0.0429(10) Uani d . 1 . . C
H4A 0.7220 0.4870 0.1466 0.052 Uiso calc R 1 . . H
H4B 0.9007 0.6922 0.1181 0.052 Uiso calc R 1 . . H
C5 0.8852(8) 0.9004(8) 0.15759(8) 0.0382(8) Uani d . 1 . . C
O1W 0.0310(6) 1.0310(6) 0.0000 0.0386(8) Uani d S 1 . . O
H1D 0.1962 1.0769 0.0103 0.055(12) Uiso d R 1 . . H

loop_
_atom_site_aniso_label
_atom_site_aniso_U_11
_atom_site_aniso_U_22
_atom_site_aniso_U_33
_atom_site_aniso_U_12
_atom_site_aniso_U_13
_atom_site_aniso_U_23
S1 0.0432(6) 0.0290(5) 0.0269(4) 0.0140(4) 0.0035(4) 0.0076(3)
N1 0.046(2) 0.0235(16) 0.0322(15) 0.0185(16) 0.0076(14) 0.0027(12)
O1 0.0426(16) 0.0269(13) 0.0570(15) 0.0162(12) -0.0189(11) 0.0058(11)
O2 0.0306(13) 0.0222(12) 0.0446(14) 0.0093(10) -0.0029(10) -0.0044(10)
C1 0.0283(17) 0.0213(16) 0.0266(14) 0.0129(14) 0.0007(15) 0.0023(12)
C2 0.0269(17) 0.0216(17) 0.0284(16) 0.0118(14) 0.0007(12) 0.0060(12)
C3 0.040(2) 0.0286(18) 0.0245(15) 0.0199(16) 0.0009(13) 0.0048(12)
C4 0.060(3) 0.044(2) 0.0284(19) 0.029(2) -0.0044(16) -0.0046(15)
C5 0.051(2) 0.038(2) 0.0307(17) 0.0261(19) 0.0026(14) 0.0063(13)
O1W 0.0359(14) 0.0359(14) 0.0355(16) 0.0116(17) -0.0018(8) 0.0018(8)

loop_
_atom_type_symbol
_atom_type_description
_atom_type_scat_dispersion_real
_atom_type_scat_dispersion_imag
_atom_type_scat_source
C C 0.0033 0.0016 'International Tables Vol C Tables 4.2.6.8 and 6.1.1.4'
H H 0.0000 0.0000 'International Tables Vol C Tables 4.2.6.8 and 6.1.1.4'
N N 0.0061 0.0033 'International Tables Vol C Tables 4.2.6.8 and 6.1.1.4'
O O 0.0106 0.0060 'International Tables Vol C Tables 4.2.6.8 and 6.1.1.4'
S S 0.1246 0.1234 'International Tables Vol C Tables 4.2.6.8 and 6.1.1.4'

loop_
_geom_angle_atom_site_label_1
_geom_angle_atom_site_label_2
_geom_angle_atom_site_label_3
_geom_angle_site_symmetry_1
_geom_angle
_geom_angle_publ_flag
C3 S1 C4 . 101.25(17) y
C2 N1 H1A . 107(3) ?
C2 N1 H1B . 117(4) ?
H1A N1 H1B . 118(5) ?
C2 N1 H1C . 118(4) ?
H1A N1 H1C . 95(5) ?
H1B N1 H1C . 100(6) ?
O1 C1 O2 . 126.6(3) y
O1 C1 C2 . 117.4(3) y
O2 C1 C2 . 115.9(3) y
N1 C2 C3 . 110.3(3) y
N1 C2 C1 . 109.2(2) y
C3 C2 C1 . 109.0(2) y
N1 C2 H2A . 109.4 ?
C3 C2 H2A . 109.4 ?
C1 C2 H2A . 109.4 ?
C2 C3 S1 . 116.7(2) y
C2 C3 H3A . 108.1 ?
S1 C3 H3A . 108.1 ?
C2 C3 H3B . 108.1 ?
S1 C3 H3B . 108.1 ?
H3A C3 H3B . 107.3 ?
C5 C4 S1 . 113.7(3) y
C5 C4 H4A . 108.8 ?
S1 C4 H4A . 108.8 ?
C5 C4 H4B . 108.8 ?
S1 C4 H4B . 108.8 ?
H4A C4 H4B . 107.7 ?
C5 C5 C4 5_675 178.9(4) y

loop_
_geom_bond_atom_site_label_1
_geom_bond_atom_site_label_2
_geom_bond_site_symmetry_2
_geom_bond_distance
_geom_bond_publ_flag
S1 C3 . 1.799(3) y
S1 C4 . 1.816(4) y
N1 C2 . 1.488(4) y
N1 H1A . 0.85 ?
N1 H1B . 0.85 ?
N1 H1C . 0.85 ?
O1 C1 . 1.225(4) y
O2 C1 . 1.239(4) y
C1 C2 . 1.545(4) y
C2 C3 . 1.524(4) y
C2 H2A . 0.9800 ?
C3 H3A . 0.9700 ?
C3 H3B . 0.9700 ?
C4 C5 . 1.459(5) y
C4 H4A . 0.9700 ?
C4 H4B . 0.9700 ?
C5 C5 5_675 1.191(7) y
O1W H1D . 0.90 ?

loop_
_geom_hbond_atom_site_label_D
_geom_hbond_atom_site_label_H
_geom_hbond_atom_site_label_A
_geom_hbond_site_symmetry_A
_geom_hbond_distance_DH
_geom_hbond_distance_HA
_geom_hbond_distance_DA
_geom_hbond_angle_DHA
N1 H1B O2 1_445 0.85(11) 1.982(12) 2.821(4) 169(6)
N1 H1C O1 1_545 0.85(11) 2.053(13) 2.892(4) 169(6)
O1W H1D O1 1 0.90 1.94 2.820(3) 166

loop_
_geom_torsion_atom_site_label_1
_geom_torsion_atom_site_label_2
_geom_torsion_atom_site_label_3
_geom_torsion_atom_site_label_4
_geom_torsion_site_symmetry_1
_geom_torsion
_geom_torsion_publ_flag
O1 O1 C1 O2 1 0.0(7) ?
O1 O1 C1 C2 1 0.0(6) ?
O1 C1 C2 N1 1 17.3(4) ?
O1 C1 C2 N1 . 17.3(4) y
O2 C1 C2 N1 . -164.3(3) y
O1 C1 C2 C3 . -103.2(3) y
O1 C1 C2 C3 . -103.2(3) ?
O2 C1 C2 C3 . 75.1(3) y
N1 C2 C3 S1 . 52.1(3) y
C1 C2 C3 S1 . 172.0(2) y
C4 S1 C3 C2 . 82.8(3) y
C3 S1 C4 C5 . 57.3(3) y
